data_4073221
loop_
_publ_author_name
'Fairchild, Robert M.'
'Holman, K. Travis'

_publ_section_title
;
 Facile, Near-Quantitative, Aqueous Routes to Nearly Any
 [Cp*Ru(\h6-arene)]Cl Compound
;
_journal_issue 12
_journal_name_full Organometallics
_journal_page_first 3049
_journal_paper_doi 10.1021/om0701773
_journal_volume 26
_journal_year 2007
_chemical_formula_sum 'C17 H24 Cl N O2 Ru'
_chemical_formula_weight 410.89
_chemical_name_common '[Cp*Ru(benzamide)]Cl hydrate'
_chemical_name_systematic
; 
 ? 
;
_space_group_IT_number 14
_symmetry_cell_setting monoclinic
_symmetry_space_group_name_Hall '-P 2yn'
_symmetry_space_group_name_H-M 'P 1 21/n 1'
_atom_sites_solution_hydrogens geom
_atom_sites_solution_primary direct
_atom_sites_solution_secondary difmap
_audit_creation_method SHELXL-97
_cell_angle_alpha 90.00
_cell_angle_beta 95.8610(10)
_cell_angle_gamma 90.00
_cell_formula_units_Z 4
_cell_length_a 7.4013(4)
_cell_length_b 17.2203(10)
_cell_length_c 13.4802(8)
_cell_measurement_reflns_used 5359
_cell_measurement_temperature 163(2)
_cell_measurement_theta_max 55.618
_cell_measurement_theta_min 4.731
_cell_volume 1709.11(17)
_computing_cell_refinement 'SAINT, Bruker'
_computing_data_collection 'SMART, Bruker'
_computing_data_reduction 'SAINT, Bruker'
_computing_molecular_graphics 'X-SEED, L. Barbour (1999);http://x-seed.net/'
_computing_structure_refinement 'SHELXL-97 (Sheldrick, 1997)'
_computing_structure_solution 'SHELXS-97 (Sheldrick, 1990)'
_diffrn_ambient_temperature 163(2)
_diffrn_measured_fraction_theta_full 0.992
_diffrn_measured_fraction_theta_max 0.992
_diffrn_measurement_device_type 'SMART platform CCD, Bruker'
_diffrn_measurement_method 'omega scans'
_diffrn_radiation_monochromator graphite
_diffrn_radiation_source 'fine-focus sealed tube'
_diffrn_radiation_type MoK\a
_diffrn_radiation_wavelength 0.71073
_diffrn_reflns_av_R_equivalents 0.0589
_diffrn_reflns_av_sigmaI/netI 0.0617
_diffrn_reflns_limit_h_max 9
_diffrn_reflns_limit_h_min -9
_diffrn_reflns_limit_k_max 22
_diffrn_reflns_limit_k_min -22
_diffrn_reflns_limit_l_max 17
_diffrn_reflns_limit_l_min -17
_diffrn_reflns_number 15526
_diffrn_reflns_theta_full 28.00
_diffrn_reflns_theta_max 28.00
_diffrn_reflns_theta_min 1.92
_exptl_absorpt_coefficient_mu 1.080
_exptl_absorpt_correction_T_max 0.6720
_exptl_absorpt_correction_T_min 0.6720
_exptl_absorpt_correction_type multi-scan
_exptl_absorpt_process_details 'SADABS, G. Sheldrick (1999)'
_exptl_crystal_colour clear
_exptl_crystal_density_diffrn 1.597
_exptl_crystal_density_method 'not measured'
_exptl_crystal_description cube
_exptl_crystal_F_000 840
_exptl_crystal_size_max 0.40
_exptl_crystal_size_mid 0.40
_exptl_crystal_size_min 0.40
_refine_diff_density_max 0.667
_refine_diff_density_min -0.668
_refine_diff_density_rms 0.116
_refine_ls_extinction_method none
_refine_ls_goodness_of_fit_ref 0.980
_refine_ls_hydrogen_treatment constr
_refine_ls_matrix_type full
_refine_ls_number_parameters 266
_refine_ls_number_reflns 4083
_refine_ls_number_restraints 120
_refine_ls_restrained_S_all 0.989
_refine_ls_R_factor_all 0.0743
_refine_ls_R_factor_gt 0.0380
_refine_ls_shift/su_max 0.000
_refine_ls_shift/su_mean 0.000
_refine_ls_structure_factor_coef Fsqd
_refine_ls_weighting_details 'calc w=1/[\s^2^(Fo^2^)+(0.0520P)^2^+0.0000P] where P=(Fo^2^+2Fc^2^)/3'
_refine_ls_weighting_scheme calc
_refine_ls_wR_factor_gt 0.0861
_refine_ls_wR_factor_ref 0.0936
_reflns_number_gt 2831
_reflns_number_total 4083
_reflns_threshold_expression >2sigma(I)
_cod_data_source_file om0701773-file003.cif
_cod_data_source_block Rubenzamide
_cod_depositor_comments
;
The following automatic conversions were performed:

'_symmetry_cell_setting' value 'Monoclinic' changed to 'monoclinic'
according to /home/saulius/struct/CIF-dictionaries/cif_core.dic
dictionary named 'cif_core.dic' version 2.4.1 from 2010-06-29.

Automatic conversion script
Id: cif_fix_values 1715 2011-07-08 13:25:40Z adriana 
;
_cod_original_sg_symbol_H-M P21/n
_cod_database_code 4073221

loop_
_symmetry_equiv_pos_as_xyz
'x, y, z'
'-x+1/2, y+1/2, -z+1/2'
'-x, -y, -z'
'x-1/2, -y-1/2, z-1/2'

loop_
_atom_site_label
_atom_site_type_symbol
_atom_site_fract_x
_atom_site_fract_y
_atom_site_fract_z
_atom_site_U_iso_or_equiv
_atom_site_adp_type
_atom_site_occupancy
_atom_site_symmetry_multiplicity
_atom_site_calc_flag
_atom_site_refinement_flags
_atom_site_disorder_assembly
_atom_site_disorder_group
Ru1 Ru 0.48311(3) 0.127503(15) 0.69895(2) 0.01807(10) Uani 1 1 d . . .
Cl1 Cl 0.61482(15) 0.40760(5) 0.63858(7) 0.0384(3) Uani 1 1 d . . .
O1 O 0.8701(4) 0.22365(15) 0.89425(19) 0.0392(7) Uani 1 1 d . . .
N1 N 0.8983(5) 0.0932(2) 0.9154(2) 0.0356(8) Uani 1 1 d . . .
C1 C 0.7720(4) 0.1443(2) 0.7539(3) 0.0216(8) Uani 1 1 d . . .
O2 O 0.8471(6) 0.38050(18) 0.8448(3) 0.0829(14) Uani 1 1 d . . .
C2 C 0.7514(4) 0.0694(2) 0.7117(3) 0.0230(8) Uani 1 1 d . . .
C3 C 0.6689(5) 0.0607(2) 0.6123(3) 0.0257(8) Uani 1 1 d . . .
C4 C 0.6060(4) 0.1255(2) 0.5564(2) 0.0253(8) Uani 1 1 d . . .
C5 C 0.6280(5) 0.2005(2) 0.5981(3) 0.0275(8) Uani 1 1 d . . .
C6 C 0.7110(5) 0.2097(2) 0.6967(3) 0.0257(8) Uani 1 1 d . . .
C7 C 0.8491(5) 0.1566(2) 0.8611(3) 0.0278(8) Uani 1 1 d . . .
C10 C 0.3331(4) 0.1365(2) 0.8339(2) 0.030(2) Uani 0.50 1 d PGU A 1
C11 C 0.2606(4) 0.18794(16) 0.7573(3) 0.039(3) Uani 0.50 1 d PGU A 1
C12 C 0.1984(4) 0.1426(2) 0.6724(3) 0.043(3) Uani 0.50 1 d PGU A 1
C13 C 0.2324(4) 0.0631(2) 0.6965(2) 0.044(7) Uani 0.50 1 d PGU A 1
C14 C 0.3157(5) 0.0593(2) 0.7963(2) 0.017(3) Uani 0.50 1 d PGU A 1
C15 C 0.4144(7) 0.1597(4) 0.9372(4) 0.066(4) Uani 0.50 1 d PGU A 1
H15A H 0.4098 0.2163 0.9439 0.099 Uiso 0.50 1 calc PR A 1
H15B H 0.5410 0.1423 0.9475 0.099 Uiso 0.50 1 calc PR A 1
H15C H 0.3451 0.1356 0.9872 0.099 Uiso 0.50 1 calc PR A 1
C16 C 0.2513(7) 0.2754(2) 0.7649(6) 0.095(5) Uani 0.50 1 d PGU A 1
H16A H 0.3033 0.2919 0.8313 0.142 Uiso 0.50 1 calc PR A 1
H16B H 0.1243 0.2922 0.7540 0.142 Uiso 0.50 1 calc PR A 1
H16C H 0.3202 0.2989 0.7142 0.142 Uiso 0.50 1 calc PR A 1
C17 C 0.113(2) 0.1704(10) 0.5716(13) 0.077(6) Uani 0.50 1 d PU A 1
H17A H 0.0827 0.1256 0.5283 0.116 Uiso 0.50 1 calc PR A 1
H17B H 0.1986 0.2041 0.5411 0.116 Uiso 0.50 1 calc PR A 1
H17C H 0.0019 0.1996 0.5803 0.116 Uiso 0.50 1 calc PR A 1
C18 C 0.183(3) -0.0090(13) 0.6372(16) 0.048(5) Uani 0.50 1 d PU A 1
H18A H 0.1272 0.0055 0.5707 0.072 Uiso 0.50 1 calc PR A 1
H18B H 0.0969 -0.0398 0.6713 0.072 Uiso 0.50 1 calc PR A 1
H18C H 0.2928 -0.0397 0.6309 0.072 Uiso 0.50 1 calc PR A 1
C19 C 0.3712(17) -0.0128(7) 0.8544(10) 0.053(3) Uani 0.50 1 d PU A 1
H19A H 0.4255 0.0017 0.9212 0.080 Uiso 0.50 1 calc PR A 1
H19B H 0.4602 -0.0416 0.8198 0.080 Uiso 0.50 1 calc PR A 1
H19C H 0.2642 -0.0454 0.8600 0.080 Uiso 0.50 1 calc PR A 1
C20 C 0.3068(15) 0.0794(9) 0.7993(8) 0.036(3) Uani 0.50 1 d PU A 2
C21 C 0.3039(4) 0.15952(19) 0.8096(3) 0.033(3) Uani 0.50 1 d PGU A 2
C22 C 0.2329(4) 0.19141(17) 0.7167(4) 0.028(2) Uani 0.50 1 d PGU A 2
C23 C 0.1898(4) 0.1292(2) 0.6496(3) 0.019(2) Uani 0.50 1 d PGU A 2
C24 C 0.2342(4) 0.0588(2) 0.7010(2) 0.016(5) Uani 0.50 1 d PGU A 2
C25 C 0.3692(8) 0.0204(3) 0.8805(4) 0.067(5) Uani 0.50 1 d PGU A 2
H25A H 0.3545 -0.0323 0.8533 0.101 Uiso 0.50 1 calc PR A 2
H25B H 0.2957 0.0262 0.9365 0.101 Uiso 0.50 1 calc PR A 2
H25C H 0.4973 0.0294 0.9036 0.101 Uiso 0.50 1 calc PR A 2
C26 C 0.3673(6) 0.2048(4) 0.9023(4) 0.083(5) Uani 0.50 1 d PGU A 2
H26A H 0.3521 0.2605 0.8889 0.124 Uiso 0.50 1 calc PR A 2
H26B H 0.4958 0.1936 0.9220 0.124 Uiso 0.50 1 calc PR A 2
H26C H 0.2953 0.1899 0.9564 0.124 Uiso 0.50 1 calc PR A 2
C27 C 0.2015(13) 0.2755(5) 0.6903(10) 0.062(4) Uani 0.50 1 d PU A 2
H27A H 0.2408 0.3079 0.7483 0.093 Uiso 0.50 1 calc PR A 2
H27B H 0.0719 0.2841 0.6705 0.093 Uiso 0.50 1 calc PR A 2
H27C H 0.2713 0.2893 0.6349 0.093 Uiso 0.50 1 calc PR A 2
C28 C 0.114(2) 0.1352(8) 0.5426(12) 0.048(4) Uani 0.50 1 d PU A 2
H28A H 0.0982 0.0830 0.5140 0.072 Uiso 0.50 1 calc PR A 2
H28B H 0.1976 0.1649 0.5055 0.072 Uiso 0.50 1 calc PR A 2
H28C H -0.0040 0.1616 0.5383 0.072 Uiso 0.50 1 calc PR A 2
C29 C 0.209(4) -0.0227(14) 0.659(2) 0.066(7) Uani 0.50 1 d PU A 2
H29A H 0.2523 -0.0606 0.7103 0.099 Uiso 0.50 1 calc PR A 2
H29B H 0.2792 -0.0284 0.6014 0.099 Uiso 0.50 1 calc PR A 2
H29C H 0.0803 -0.0318 0.6380 0.099 Uiso 0.50 1 calc PR A 2
H1 H 0.7159 0.2597 0.7233 0.010(8) Uiso 1 1 d G . .
H3 H 0.5801 0.2410 0.5633 0.026(10) Uiso 1 1 d G . .
H4 H 0.5182 0.1196 0.4959 0.044(12) Uiso 1 1 d G . .
H6 H 0.7597 0.0126 0.7449 0.054(13) Uiso 1 1 d G . .
H7 H 0.6611 0.0007 0.5993 0.043(12) Uiso 1 1 d G . .
H8 H 0.9150 0.1047 0.9843 0.066(16) Uiso 1 1 d G . .
H9 H 0.8542 0.0414 0.8989 0.14(3) Uiso 1 1 d G . .
H17 H 0.8501 0.3176 0.8570 0.16(3) Uiso 1 1 d G . .
H25 H 0.8001 0.3857 0.7749 0.19(4) Uiso 1 1 d G . .

loop_
_atom_site_aniso_label
_atom_site_aniso_U_11
_atom_site_aniso_U_22
_atom_site_aniso_U_33
_atom_site_aniso_U_23
_atom_site_aniso_U_13
_atom_site_aniso_U_12
Ru1 0.01638(15) 0.01854(15) 0.01932(15) -0.00135(12) 0.00197(10) 0.00016(12)
Cl1 0.0592(7) 0.0223(5) 0.0298(5) -0.0010(4) -0.0151(5) -0.0013(4)
O1 0.0570(19) 0.0245(15) 0.0329(16) -0.0018(12) -0.0116(14) -0.0010(13)
N1 0.048(2) 0.0262(18) 0.0293(19) -0.0007(15) -0.0105(16) 0.0019(16)
C1 0.0134(16) 0.028(2) 0.0229(19) -0.0002(14) -0.0002(14) -0.0001(13)
O2 0.147(4) 0.0288(19) 0.060(2) 0.0011(16) -0.054(2) 0.000(2)
C2 0.0162(17) 0.0245(19) 0.028(2) 0.0030(16) 0.0015(15) 0.0035(14)
C3 0.0246(19) 0.0239(19) 0.030(2) -0.0029(16) 0.0078(16) 0.0009(15)
C4 0.0179(17) 0.041(2) 0.0165(17) 0.0026(17) -0.0012(13) -0.0036(17)
C5 0.0242(19) 0.028(2) 0.030(2) 0.0155(17) 0.0049(16) -0.0003(16)
C6 0.0218(18) 0.024(2) 0.031(2) -0.0010(16) 0.0032(15) -0.0023(15)
C7 0.0246(19) 0.0266(19) 0.031(2) -0.0004(17) -0.0018(16) -0.0018(16)
C10 0.024(5) 0.033(5) 0.035(5) 0.007(4) 0.011(4) -0.008(4)
C11 0.044(6) 0.031(6) 0.046(7) 0.010(4) 0.024(5) 0.005(4)
C12 0.005(5) 0.088(10) 0.037(5) 0.026(6) 0.011(4) 0.009(5)
C13 0.019(11) 0.054(12) 0.058(12) -0.016(10) 0.005(9) -0.018(8)
C14 0.007(4) 0.010(4) 0.033(6) 0.000(3) 0.002(4) -0.006(3)
C15 0.065(7) 0.105(9) 0.033(5) -0.033(6) 0.028(5) -0.048(7)
C16 0.092(10) 0.036(6) 0.171(13) -0.010(8) 0.083(10) 0.017(6)
C17 0.022(6) 0.141(15) 0.070(11) 0.063(10) 0.009(7) 0.026(9)
C18 0.020(5) 0.070(13) 0.056(8) -0.042(9) 0.019(6) -0.017(7)
C19 0.049(7) 0.047(6) 0.063(7) 0.028(6) 0.003(5) -0.013(5)
C20 0.033(7) 0.043(6) 0.032(7) 0.014(5) 0.012(5) 0.007(4)
C21 0.020(4) 0.058(7) 0.022(5) -0.026(5) 0.014(4) -0.010(5)
C22 0.009(4) 0.022(5) 0.056(7) -0.010(4) 0.012(4) 0.005(3)
C23 0.018(5) 0.014(4) 0.025(4) 0.004(4) -0.003(3) -0.001(4)
C24 0.017(9) 0.021(8) 0.010(7) 0.014(6) 0.004(6) 0.005(6)
C25 0.042(7) 0.118(13) 0.041(7) 0.044(8) 0.002(5) 0.009(7)
C26 0.048(6) 0.139(12) 0.061(7) -0.068(8) 0.009(6) -0.003(7)
C27 0.025(5) 0.018(4) 0.147(11) -0.010(6) 0.027(6) 0.004(4)
C28 0.028(6) 0.070(8) 0.042(7) 0.022(6) -0.009(5) -0.013(7)
C29 0.073(14) 0.027(6) 0.103(15) 0.000(7) 0.025(10) -0.024(7)

loop_
_atom_type_symbol
_atom_type_description
_atom_type_scat_dispersion_real
_atom_type_scat_dispersion_imag
_atom_type_scat_source
C C 0.0033 0.0016 'International Tables Vol C Tables 4.2.6.8 and 6.1.1.4'
H H 0.0000 0.0000 'International Tables Vol C Tables 4.2.6.8 and 6.1.1.4'
N N 0.0061 0.0033 'International Tables Vol C Tables 4.2.6.8 and 6.1.1.4'
O O 0.0106 0.0060 'International Tables Vol C Tables 4.2.6.8 and 6.1.1.4'
Cl Cl 0.1484 0.1585 'International Tables Vol C Tables 4.2.6.8 and 6.1.1.4'
Ru Ru -1.2594 0.8363 'International Tables Vol C Tables 4.2.6.8 and 6.1.1.4'

loop_
_geom_angle_atom_site_label_1
_geom_angle_atom_site_label_2
_geom_angle_atom_site_label_3
_geom_angle
C2 C1 C6 119.5(3)
C2 C1 C7 121.8(3)
C6 C1 C7 118.6(3)
C1 C2 C3 119.7(3)
C4 C3 C2 120.6(3)
C3 C4 C5 119.8(3)
C4 C5 C6 119.8(3)
C1 C6 C5 120.6(3)
O1 C7 N1 122.8(3)
O1 C7 C1 119.6(3)
N1 C7 C1 117.5(3)
C14 C10 C11 108.0
C14 C10 C15 126.0
C11 C10 C15 126.0
C12 C11 C10 108.0
C12 C11 C16 126.0
C10 C11 C16 126.0
C11 C12 C13 108.0
C11 C12 C17 128.2(7)
C13 C12 C17 123.8(7)
C14 C13 C12 108.0
C14 C13 C18 121.6(10)
C12 C13 C18 130.2(10)
C10 C14 C13 108.0
C10 C14 C19 125.2(6)
C13 C14 C19 126.8(6)
C21 C20 C24 109.5(9)
C21 C20 C25 126.6(9)
C24 C20 C25 123.9(11)
C20 C21 C22 107.8(5)
C20 C21 C26 126.2(5)
C22 C21 C26 126.0
C23 C22 C21 108.0
C23 C22 C27 123.9(5)
C21 C22 C27 128.1(5)
C22 C23 C24 108.0
C22 C23 C28 126.9(6)
C24 C23 C28 125.1(6)
C23 C24 C20 106.7(7)
C23 C24 C29 126.5(10)
C20 C24 C29 126.8(12)

loop_
_geom_bond_atom_site_label_1
_geom_bond_atom_site_label_2
_geom_bond_distance
O1 C7 1.243(4)
N1 C7 1.344(5)
C1 C2 1.411(5)
C1 C6 1.413(5)
C1 C7 1.513(5)
C2 C3 1.422(5)
C3 C4 1.400(5)
C4 C5 1.411(5)
C5 C6 1.415(5)
C10 C14 1.4230(19)
C10 C11 1.4239(19)
C10 C15 1.513(2)
C11 C12 1.4233(19)
C11 C16 1.512(2)
C12 C13 1.4235(19)
C12 C17 1.517(17)
C13 C14 1.4233(19)
C13 C18 1.50(2)
C14 C19 1.502(13)
C20 C21 1.387(17)
C20 C24 1.423(13)
C20 C25 1.530(14)
C21 C22 1.4179(19)
C21 C26 1.507(2)
C22 C23 1.4176(19)
C22 C27 1.504(10)
C23 C24 1.4182(19)
C23 C28 1.497(16)
C24 C29 1.52(2)
